data_4102589
loop_
_publ_author_name
'Peng Wang'
'Scott Forbes'
'Taras Kolodiazhnyi'
'Kosuke Kosuda'
'Yurij Mozharivskyj'

_publ_section_title
;
 Synthesis, Crystal and Electronic Structures of New Narrow-Band-Gap
 Semiconducting Antimonide Oxides RE3SbO3 and RE8Sb3-\dO8, with RE = La,
 Sm, Gd, and Ho
;
_journal_name_full 'Journal of the American Chemical Society'
_journal_page_first 8795
_journal_page_last 8803
_journal_paper_doi 10.1021/ja1027698
_journal_volume 132
_journal_year 2010
_chemical_formula_sum 'O8 Sb3 Sm8'
_chemical_formula_weight 1696.05
_chemical_name_systematic
; 
 ? 
;
_space_group_IT_number 12
_symmetry_cell_setting monoclinic
_symmetry_space_group_name_Hall '-C 2y'
_symmetry_space_group_name_H-M 'C 1 2/m 1'
_atom_sites_solution_primary direct
_atom_sites_solution_secondary difmap
_audit_creation_method SHELXL-97
_cell_angle_alpha 90.00
_cell_angle_beta 106.77(3)
_cell_angle_gamma 90.00
_cell_formula_units_Z 2
_cell_length_a 13.462(3)
_cell_length_b 3.8629(8)
_cell_length_c 15.230(3)
_cell_measurement_reflns_used 11358
_cell_measurement_temperature 293(2)
_cell_measurement_theta_max 69.7
_cell_measurement_theta_min 6.1
_cell_volume 758.3(3)
_computing_cell_refinement X-Area
_computing_data_collection X-Area
_computing_data_reduction X-Red32
_computing_publication_material 'SHELXL-97 (Sheldrick, 1997)'
_computing_structure_refinement 'SHELXL-97 (Sheldrick, 1997)'
_computing_structure_solution 'SHELXS-97 (Sheldrick, 1990)'
_diffrn_ambient_temperature 293(2)
_diffrn_measured_fraction_theta_full 0.932
_diffrn_measured_fraction_theta_max 0.932
_diffrn_measurement_device_type 'STOE IPDSII'
_diffrn_measurement_method 'omega scan'
_diffrn_radiation_monochromator graphite
_diffrn_radiation_source 'fine-focus sealed tube'
_diffrn_radiation_type MoK\a
_diffrn_radiation_wavelength 0.71073
_diffrn_reflns_av_R_equivalents 0.0845
_diffrn_reflns_av_sigmaI/netI 0.1151
_diffrn_reflns_limit_h_max 21
_diffrn_reflns_limit_h_min -21
_diffrn_reflns_limit_k_max 5
_diffrn_reflns_limit_k_min -6
_diffrn_reflns_limit_l_max 24
_diffrn_reflns_limit_l_min -24
_diffrn_reflns_number 5656
_diffrn_reflns_theta_full 34.44
_diffrn_reflns_theta_max 34.44
_diffrn_reflns_theta_min 3.07
_exptl_absorpt_coefficient_mu 35.690
_exptl_absorpt_correction_T_max 0.4632
_exptl_absorpt_correction_T_min 0.1544
_exptl_absorpt_correction_type numerical
_exptl_absorpt_process_details X-Red
_exptl_crystal_colour Black
_exptl_crystal_density_diffrn 7.428
_exptl_crystal_density_method 'not measured'
_exptl_crystal_description Shard
_exptl_crystal_F_000 1426
_exptl_crystal_size_max 0.022
_exptl_crystal_size_mid 0.013
_exptl_crystal_size_min 0.008
_refine_diff_density_max 3.679
_refine_diff_density_min -2.474
_refine_diff_density_rms 0.545
_refine_ls_extinction_coef 0.00056(2)
_refine_ls_extinction_expression Fc^*^=kFc[1+0.001xFc^2^\l^3^/sin(2\q)]^-1/4^
_refine_ls_extinction_method SHELXL
_refine_ls_goodness_of_fit_ref 0.801
_refine_ls_matrix_type full
_refine_ls_number_parameters 62
_refine_ls_number_reflns 1667
_refine_ls_number_restraints 0
_refine_ls_restrained_S_all 0.801
_refine_ls_R_factor_all 0.0909
_refine_ls_R_factor_gt 0.0389
_refine_ls_shift/su_max 0.001
_refine_ls_shift/su_mean 0.000
_refine_ls_structure_factor_coef Fsqd
_refine_ls_weighting_details 'calc w=1/[\s^2^(Fo^2^)+(0.0079P)^2^+0.0000P] where P=(Fo^2^+2Fc^2^)/3'
_refine_ls_weighting_scheme calc
_refine_ls_wR_factor_gt 0.0465
_refine_ls_wR_factor_ref 0.0540
_reflns_number_gt 1022
_reflns_number_total 1667
_reflns_threshold_expression >2sigma(I)
_cod_data_source_file ja1027698_si_004.cif
_cod_data_source_block c2m
_cod_database_code 4102589

loop_
_symmetry_equiv_pos_as_xyz
'x, y, z'
'-x, y, -z'
'x+1/2, y+1/2, z'
'-x+1/2, y+1/2, -z'
'-x, -y, -z'
'x, -y, z'
'-x+1/2, -y+1/2, -z'
'x+1/2, -y+1/2, z'

loop_
_atom_site_label
_atom_site_type_symbol
_atom_site_fract_x
_atom_site_fract_y
_atom_site_fract_z
_atom_site_U_iso_or_equiv
_atom_site_adp_type
_atom_site_occupancy
_atom_site_symmetry_multiplicity
_atom_site_calc_flag
_atom_site_refinement_flags
Sm1 Sm 0.71824(6) 0.0000 0.08906(6) 0.00632(16) Uani 1 2 d S
Sm2 Sm 0.45671(6) 0.0000 0.16855(6) 0.01020(18) Uani 1 2 d S
Sm3 Sm 0.87653(5) 0.0000 0.34650(5) 0.00651(15) Uani 1 2 d S
Sm4 Sm 0.64208(5) 0.0000 0.43121(6) 0.00949(16) Uani 1 2 d S
Sb1 Sb 0.17103(7) 0.0000 0.26762(7) 0.0138(2) Uani 1 2 d S
Sb2 Sb 0.0000 0.048(2) 0.0000 0.0135(15) Uani 0.488(4) 2 d SP
O1 O 0.4685(7) 0.0000 0.3663(11) 0.028(3) Uani 1 2 d S
O2 O 0.8837(7) 0.0000 0.2008(6) 0.0086(19) Uani 1 2 d S
O4 O 0.1659(6) 0.0000 0.5137(6) 0.0088(17) Uani 1 2 d S
O3 O 0.2962(7) 0.0000 0.0651(7) 0.0073(18) Uani 1 2 d S

loop_
_atom_site_aniso_label
_atom_site_aniso_U_11
_atom_site_aniso_U_22
_atom_site_aniso_U_33
_atom_site_aniso_U_23
_atom_site_aniso_U_13
_atom_site_aniso_U_12
Sm1 0.0060(3) 0.0065(4) 0.0065(3) 0.000 0.0019(2) 0.000
Sm2 0.0056(3) 0.0056(4) 0.0184(4) 0.000 0.0019(2) 0.000
Sm3 0.0082(3) 0.0048(4) 0.0076(3) 0.000 0.0040(2) 0.000
Sm4 0.0068(3) 0.0046(4) 0.0145(3) 0.000 -0.0010(2) 0.000
Sb1 0.0085(4) 0.0232(7) 0.0095(5) 0.000 0.0023(3) 0.000
Sb2 0.0055(8) 0.028(4) 0.0077(8) 0.000 0.0030(5) 0.000
O1 0.004(4) 0.017(6) 0.057(9) 0.000 -0.001(5) 0.000
O2 0.008(4) 0.012(6) 0.005(4) 0.000 0.000(3) 0.000
O4 0.011(4) 0.008(5) 0.011(4) 0.000 0.009(3) 0.000
O3 0.006(4) 0.002(5) 0.015(4) 0.000 0.006(3) 0.000

loop_
_atom_type_symbol
_atom_type_description
_atom_type_scat_dispersion_real
_atom_type_scat_dispersion_imag
_atom_type_scat_source
O O 0.0106 0.0060 'International Tables Vol C Tables 4.2.6.8 and 6.1.1.4'
Sb Sb -0.5866 1.5461 'International Tables Vol C Tables 4.2.6.8 and 6.1.1.4'
Sm Sm -0.1638 3.4418 'International Tables Vol C Tables 4.2.6.8 and 6.1.1.4'

loop_
_geom_angle_atom_site_label_1
_geom_angle_atom_site_label_2
_geom_angle_atom_site_label_3
_geom_angle
_geom_angle_site_symmetry_1
_geom_angle_site_symmetry_3
O3 Sm1 O3 116.0(4) 3 3_545
O3 Sm1 O3 75.2(3) 3 5_655
O3 Sm1 O3 75.2(3) 3_545 5_655
O3 Sm1 O2 74.6(2) 3 .
O3 Sm1 O2 74.6(2) 3_545 .
O3 Sm1 O2 121.0(3) 5_655 .
O3 Sm1 Sb2 140.2(2) 3 3_545
O3 Sm1 Sb2 83.4(2) 3_545 3_545
O3 Sm1 Sb2 77.32(19) 5_655 3_545
O2 Sm1 Sb2 145.08(15) . 3_545
O3 Sm1 Sb2 83.4(2) 3 7
O3 Sm1 Sb2 140.2(2) 3_545 7
O3 Sm1 Sb2 77.32(19) 5_655 7
O2 Sm1 Sb2 145.08(15) . 7
Sb2 Sm1 Sb2 62.8(2) 3_545 7
O3 Sm1 Sb1 81.6(2) 3 3
O3 Sm1 Sb1 141.2(3) 3_545 3
O3 Sm1 Sb1 143.47(9) 5_655 3
O2 Sm1 Sb1 77.8(2) . 3
Sb2 Sm1 Sb1 105.33(7) 3_545 3
Sb2 Sm1 Sb1 72.30(7) 7 3
O3 Sm1 Sb1 141.2(3) 3 3_545
O3 Sm1 Sb1 81.6(2) 3_545 3_545
O3 Sm1 Sb1 143.47(9) 5_655 3_545
O2 Sm1 Sb1 77.8(2) . 3_545
Sb2 Sm1 Sb1 72.30(7) 3_545 3_545
Sb2 Sm1 Sb1 105.33(7) 7 3_545
Sb1 Sm1 Sb1 66.15(3) 3 3_545
O3 Sm1 Sb2 144.3(2) 3 7_545
O3 Sm1 Sb2 78.6(2) 3_545 7_545
O3 Sm1 Sb2 78.08(18) 5_655 7_545
O2 Sm1 Sb2 140.51(13) . 7_545
Sb2 Sm1 Sb2 5.2(2) 3_545 7_545
Sb2 Sm1 Sb2 67.93(3) 7 7_545
Sb1 Sm1 Sb2 107.84(6) 3 7_545
Sb1 Sm1 Sb2 69.91(6) 3_545 7_545
O3 Sm1 Sb2 78.6(2) 3 3
O3 Sm1 Sb2 144.3(2) 3_545 3
O3 Sm1 Sb2 78.08(18) 5_655 3
O2 Sm1 Sb2 140.51(13) . 3
Sb2 Sm1 Sb2 67.93(3) 3_545 3
Sb2 Sm1 Sb2 5.2(2) 7 3
Sb1 Sm1 Sb2 69.91(6) 3 3
Sb1 Sm1 Sb2 107.84(6) 3_545 3
Sb2 Sm1 Sb2 73.1(2) 7_545 3
O3 Sm1 Sm1 96.5(2) 3 7_645
O3 Sm1 Sm1 37.8(2) 3_545 7_645
O3 Sm1 Sm1 37.36(11) 5_655 7_645
O2 Sm1 Sm1 99.2(2) . 7_645
Sb2 Sm1 Sm1 77.78(7) 3_545 7_645
Sb2 Sm1 Sm1 110.06(7) 7 7_645
Sb1 Sm1 Sm1 176.81(4) 3 7_645
Sb1 Sm1 Sm1 114.666(19) 3_545 7_645
Sb2 Sm1 Sm1 75.21(6) 7_545 7_645
Sb2 Sm1 Sm1 112.26(6) 3 7_645
O3 Sm1 Sm1 37.8(2) 3 7_655
O3 Sm1 Sm1 96.5(2) 3_545 7_655
O3 Sm1 Sm1 37.36(11) 5_655 7_655
O2 Sm1 Sm1 99.2(2) . 7_655
Sb2 Sm1 Sm1 110.06(7) 3_545 7_655
Sb2 Sm1 Sm1 77.78(7) 7 7_655
Sb1 Sm1 Sm1 114.666(19) 3 7_655
Sb1 Sm1 Sm1 176.81(4) 3_545 7_655
Sb2 Sm1 Sm1 112.26(6) 7_545 7_655
Sb2 Sm1 Sm1 75.21(6) 3 7_655
Sm1 Sm1 Sm1 64.34(3) 7_645 7_655
O3 Sm2 O2 76.5(2) . 3_445
O3 Sm2 O2 76.5(2) . 3_455
O2 Sm2 O2 115.5(4) 3_445 3_455
O3 Sm2 Sb2 78.9(2) . 3_545
O2 Sm2 Sb2 84.5(3) 3_445 3_545
O2 Sm2 Sb2 143.1(2) 3_455 3_545
O3 Sm2 Sb2 78.9(2) . 7
O2 Sm2 Sb2 143.1(2) 3_445 7
O2 Sm2 Sb2 84.5(3) 3_455 7
Sb2 Sm2 Sb2 64.0(3) 3_545 7
O3 Sm2 Sb1 144.32(7) . 3
O2 Sm2 Sb1 137.7(2) 3_445 3
O2 Sm2 Sb1 77.8(2) 3_455 3
Sb2 Sm2 Sb1 108.96(7) 3_545 3
Sb2 Sm2 Sb1 74.31(7) 7 3
O3 Sm2 Sb1 144.32(7) . 3_545
O2 Sm2 Sb1 77.8(2) 3_445 3_545
O2 Sm2 Sb1 137.7(2) 3_455 3_545
Sb2 Sm2 Sb1 74.31(7) 3_545 3_545
Sb2 Sm2 Sb1 108.96(7) 7 3_545
Sb1 Sm2 Sb1 68.36(3) 3 3_545
O3 Sm2 Sb2 79.5(2) . 7_545
O2 Sm2 Sb2 79.6(2) 3_445 7_545
O2 Sm2 Sb2 147.3(2) 3_455 7_545
Sb2 Sm2 Sb2 5.2(2) 3_545 7_545
Sb2 Sm2 Sb2 69.20(3) 7 7_545
Sb1 Sm2 Sb2 111.42(6) 3 7_545
Sb1 Sm2 Sb2 71.70(6) 3_545 7_545
O3 Sm2 Sb2 79.5(2) . 3
O2 Sm2 Sb2 147.3(2) 3_445 3
O2 Sm2 Sb2 79.6(2) 3_455 3
Sb2 Sm2 Sb2 69.20(3) 3_545 3
Sb2 Sm2 Sb2 5.2(2) 7 3
Sb1 Sm2 Sb2 71.70(6) 3 3
Sb1 Sm2 Sb2 111.42(6) 3_545 3
Sb2 Sm2 Sb2 74.4(2) 7_545 3
O3 Sm2 Sm1 36.91(12) . 3_445
O2 Sm2 Sm1 39.7(2) 3_445 3_445
O2 Sm2 Sm1 97.3(2) 3_455 3_445
Sb2 Sm2 Sm1 78.29(7) 3_545 3_445
Sb2 Sm2 Sm1 111.05(6) 7 3_445
Sb1 Sm2 Sm1 172.59(3) 3 3_445
Sb1 Sm2 Sm1 113.31(2) 3_545 3_445
Sb2 Sm2 Sm1 75.68(6) 7_545 3_445
Sb2 Sm2 Sm1 113.21(5) 3 3_445
O3 Sm2 Sm1 36.91(12) . 3_455
O2 Sm2 Sm1 97.3(2) 3_445 3_455
O2 Sm2 Sm1 39.7(2) 3_455 3_455
Sb2 Sm2 Sm1 111.05(6) 3_545 3_455
Sb2 Sm2 Sm1 78.29(7) 7 3_455
Sb1 Sm2 Sm1 113.31(2) 3 3_455
Sb1 Sm2 Sm1 172.59(3) 3_545 3_455
Sb2 Sm2 Sm1 113.21(5) 7_545 3_455
Sb2 Sm2 Sm1 75.68(6) 3 3_455
Sm1 Sm2 Sm1 64.07(2) 3_445 3_455
O3 Sm2 Sm3 95.0(2) . 3_455
O2 Sm2 Sm3 92.8(2) 3_445 3_455
O2 Sm2 Sm3 34.3(2) 3_455 3_455
Sb2 Sm2 Sm3 173.68(3) 3_545 3_455
Sb2 Sm2 Sm3 116.45(12) 7 3_455
Sb1 Sm2 Sm3 76.85(3) 3 3_455
Sb1 Sm2 Sm3 110.73(3) 3_545 3_455
Sb2 Sm2 Sm3 171.44(8) 7_545 3_455
Sb2 Sm2 Sm3 111.29(11) 3 3_455
Sm1 Sm2 Sm3 95.97(3) 3_445 3_455
Sm1 Sm2 Sm3 63.58(3) 3_455 3_455
O2 Sm3 O1 87.4(4) . 3
O2 Sm3 O1 87.4(4) . 3_545
O1 Sm3 O1 116.9(4) 3 3_545
O2 Sm3 O4 169.0(3) . 5_656
O1 Sm3 O4 98.3(4) 3 5_656
O1 Sm3 O4 98.3(4) 3_545 5_656
O2 Sm3 Sb1 84.90(18) . 3_545
O1 Sm3 Sb1 156.2(2) 3 3_545
O1 Sm3 Sb1 85.3(2) 3_545 3_545
O4 Sm3 Sb1 86.15(17) 5_656 3_545
O2 Sm3 Sb1 84.90(18) . 3
O1 Sm3 Sb1 85.3(2) 3 3
O1 Sm3 Sb1 156.2(2) 3_545 3
O4 Sm3 Sb1 86.15(17) 5_656 3
Sb1 Sm3 Sb1 71.58(3) 3_545 3
O2 Sm3 Sm2 34.88(10) . 3_545
O1 Sm3 Sm2 106.0(4) 3 3_545
O1 Sm3 Sm2 52.7(4) 3_545 3_545
O4 Sm3 Sm2 148.40(3) 5_656 3_545
Sb1 Sm3 Sm2 79.66(3) 3_545 3_545
Sb1 Sm3 Sm2 115.21(4) 3 3_545
O2 Sm3 Sm2 34.88(10) . 3
O1 Sm3 Sm2 52.7(4) 3 3
O1 Sm3 Sm2 106.0(4) 3_545 3
O4 Sm3 Sm2 148.40(3) 5_656 3
Sb1 Sm3 Sm2 115.21(4) 3_545 3
Sb1 Sm3 Sm2 79.66(3) 3 3
Sm2 Sm3 Sm2 62.33(3) 3_545 3
O2 Sm3 Sm4 128.4(2) . .
O1 Sm3 Sm4 115.9(3) 3 .
O1 Sm3 Sm4 115.9(3) 3_545 .
O4 Sm3 Sm4 40.5(2) 5_656 .
Sb1 Sm3 Sm4 54.80(3) 3_545 .
Sb1 Sm3 Sm4 54.80(3) 3 .
Sm2 Sm3 Sm4 134.46(2) 3_545 .
Sm2 Sm3 Sm4 134.46(2) 3 .
O2 Sm3 Sm3 90.0 . 1_565
O1 Sm3 Sm3 31.6(2) 3 1_565
O1 Sm3 Sm3 148.4(2) 3_545 1_565
O4 Sm3 Sm3 90.000(1) 5_656 1_565
Sb1 Sm3 Sm3 125.788(15) 3_545 1_565
Sb1 Sm3 Sm3 54.212(15) 3 1_565
Sm2 Sm3 Sm3 121.167(13) 3_545 1_565
Sm2 Sm3 Sm3 58.833(13) 3 1_565
Sm4 Sm3 Sm3 90.0 . 1_565
O2 Sm3 Sm3 90.000(1) . 1_545
O1 Sm3 Sm3 148.4(2) 3 1_545
O1 Sm3 Sm3 31.6(2) 3_545 1_545
O4 Sm3 Sm3 90.000(1) 5_656 1_545
Sb1 Sm3 Sm3 54.212(15) 3_545 1_545
Sb1 Sm3 Sm3 125.788(15) 3 1_545
Sm2 Sm3 Sm3 58.833(13) 3_545 1_545
Sm2 Sm3 Sm3 121.167(13) 3 1_545
Sm4 Sm3 Sm3 90.0 . 1_545
Sm3 Sm3 Sm3 180.00(5) 1_565 1_545
O2 Sm3 Sm1 34.0(2) . .
O1 Sm3 Sm1 104.7(4) 3 .
O1 Sm3 Sm1 104.7(4) 3_545 .
O4 Sm3 Sm1 134.9(2) 5_656 .
Sb1 Sm3 Sm1 58.33(3) 3_545 .
Sb1 Sm3 Sm1 58.33(3) 3 .
Sm2 Sm3 Sm1 57.08(2) 3_545 .
Sm2 Sm3 Sm1 57.08(2) 3 .
Sm4 Sm3 Sm1 94.38(3) . .
Sm3 Sm3 Sm1 90.0 1_565 .
Sm3 Sm3 Sm1 90.0 1_545 .
O1 Sm4 O4 101.8(3) . 3
O1 Sm4 O4 101.8(3) . 3_545
O4 Sm4 O4 116.1(4) 3 3_545
O1 Sm4 O4 174.2(5) . 5_656
O4 Sm4 O4 81.1(2) 3 5_656
O4 Sm4 O4 81.1(2) 3_545 5_656
O1 Sm4 Sb1 90.1(3) . 3_545
O4 Sm4 Sb1 153.5(2) 3 3_545
O4 Sm4 Sb1 83.7(2) 3_545 3_545
O4 Sm4 Sb1 85.17(18) 5_656 3_545
O1 Sm4 Sb1 90.1(3) . 3
O4 Sm4 Sb1 83.7(2) 3 3
O4 Sm4 Sb1 153.5(2) 3_545 3
O4 Sm4 Sb1 85.17(18) 5_656 3
Sb1 Sm4 Sb1 72.58(3) 3_545 3
O1 Sm4 Sm4 144.20(17) . 7_656
O4 Sm4 Sm4 42.7(2) 3 7_656
O4 Sm4 Sm4 99.9(2) 3_545 7_656
O4 Sm4 Sm4 38.50(11) 5_656 7_656
Sb1 Sm4 Sm4 120.40(4) 3_545 7_656
Sb1 Sm4 Sm4 82.71(3) 3 7_656
O1 Sm4 Sm4 144.20(17) . 7_646
O4 Sm4 Sm4 99.9(2) 3 7_646
O4 Sm4 Sm4 42.7(2) 3_545 7_646
O4 Sm4 Sm4 38.50(11) 5_656 7_646
Sb1 Sm4 Sm4 82.71(3) 3_545 7_646
Sb1 Sm4 Sm4 120.40(4) 3 7_646
Sm4 Sm4 Sm4 64.64(3) 7_656 7_646
O1 Sm4 Sm3 135.9(4) . .
O4 Sm4 Sm3 101.1(2) 3 .
O4 Sm4 Sm3 101.1(2) 3_545 .
O4 Sm4 Sm3 38.2(2) 5_656 .
Sb1 Sm4 Sm3 55.80(3) 3_545 .
Sb1 Sm4 Sm3 55.80(3) 3 .
Sm4 Sm4 Sm3 65.31(3) 7_656 .
Sm4 Sm4 Sm3 65.31(3) 7_646 .
O1 Sm4 Sm4 90.000(1) . 1_565
O4 Sm4 Sm4 31.9(2) 3 1_565
O4 Sm4 Sm4 148.1(2) 3_545 1_565
O4 Sm4 Sm4 90.000(1) 5_656 1_565
Sb1 Sm4 Sm4 126.289(17) 3_545 1_565
Sb1 Sm4 Sm4 53.711(17) 3 1_565
Sm4 Sm4 Sm4 57.680(16) 7_656 1_565
Sm4 Sm4 Sm4 122.320(16) 7_646 1_565
Sm3 Sm4 Sm4 90.0 . 1_565
O1 Sm4 Sm4 90.000(1) . 1_545
O4 Sm4 Sm4 148.1(2) 3 1_545
O4 Sm4 Sm4 31.9(2) 3_545 1_545
O4 Sm4 Sm4 90.000(1) 5_656 1_545
Sb1 Sm4 Sm4 53.711(17) 3_545 1_545
Sb1 Sm4 Sm4 126.289(17) 3 1_545
Sm4 Sm4 Sm4 122.320(16) 7_656 1_545
Sm4 Sm4 Sm4 57.680(16) 7_646 1_545
Sm3 Sm4 Sm4 90.0 . 1_545
Sm4 Sm4 Sm4 180.00(5) 1_565 1_545
O1 Sm4 Sm3 29.57(5) . 3_445
O4 Sm4 Sm3 124.5(2) 3 3_445
O4 Sm4 Sm3 74.6(2) 3_545 3_445
O4 Sm4 Sm3 150.562(18) 5_656 3_445
Sb1 Sm4 Sm3 75.92(3) 3_545 3_445
Sb1 Sm4 Sm3 109.70(4) 3 3_445
Sm4 Sm4 Sm3 162.61(4) 7_656 3_445
Sm4 Sm4 Sm3 115.46(2) 7_646 3_445
Sm3 Sm4 Sm3 131.59(3) . 3_445
Sm4 Sm4 Sm3 119.365(11) 1_565 3_445
Sm4 Sm4 Sm3 60.635(11) 1_545 3_445
Sm4 Sb1 Sm4 72.58(3) 3_455 3_445
Sm4 Sb1 Sm3 69.40(3) 3_455 3_455
Sm4 Sb1 Sm3 109.90(4) 3_445 3_455
Sm4 Sb1 Sm3 109.90(4) 3_455 3_445
Sm4 Sb1 Sm3 69.40(3) 3_445 3_445
Sm3 Sb1 Sm3 71.58(3) 3_455 3_445
Sm4 Sb1 Sm2 113.43(4) 3_455 3_445
Sm4 Sb1 Sm2 74.49(3) 3_445 3_445
Sm3 Sb1 Sm2 175.52(4) 3_455 3_445
Sm3 Sb1 Sm2 109.87(2) 3_445 3_445
Sm4 Sb1 Sm2 74.49(3) 3_455 3_455
Sm4 Sb1 Sm2 113.43(4) 3_445 3_455
Sm3 Sb1 Sm2 109.87(2) 3_455 3_455
Sm3 Sb1 Sm2 175.52(4) 3_445 3_455
Sm2 Sb1 Sm2 68.36(3) 3_445 3_455
Sm4 Sb1 Sm1 175.58(3) 3_455 3_445
Sm4 Sb1 Sm1 110.553(19) 3_445 3_445
Sm3 Sb1 Sm1 106.34(4) 3_455 3_445
Sm3 Sb1 Sm1 69.09(3) 3_445 3_445
Sm2 Sb1 Sm1 70.74(3) 3_445 3_445
Sm2 Sb1 Sm1 106.46(4) 3_455 3_445
Sm4 Sb1 Sm1 110.553(19) 3_455 3_455
Sm4 Sb1 Sm1 175.58(3) 3_445 3_455
Sm3 Sb1 Sm1 69.09(3) 3_455 3_455
Sm3 Sb1 Sm1 106.34(4) 3_445 3_455
Sm2 Sb1 Sm1 106.46(4) 3_445 3_455
Sm2 Sb1 Sm1 70.74(3) 3_455 3_455
Sm1 Sb1 Sm1 66.15(3) 3_445 3_455
Sm2 Sb2 Sm2 116.0(2) 3_455 7
Sm2 Sb2 Sm1 74.94(12) 3_455 3_455
Sm2 Sb2 Sm1 73.01(12) 7 3_455
Sm2 Sb2 Sm1 73.01(12) 3_455 7
Sm2 Sb2 Sm1 74.94(12) 7 7
Sm1 Sb2 Sm1 117.2(2) 3_455 7
Sm2 Sb2 Sm2 174.8(2) 3_455 7_545
Sm2 Sb2 Sm2 69.20(3) 7 7_545
Sm1 Sb2 Sm2 107.44(3) 3_455 7_545
Sm1 Sb2 Sm2 109.27(3) 7 7_545
Sm2 Sb2 Sm2 69.20(3) 3_455 3_445
Sm2 Sb2 Sm2 174.8(2) 7 3_445
Sm1 Sb2 Sm2 109.27(3) 3_455 3_445
Sm1 Sb2 Sm2 107.44(3) 7 3_445
Sm2 Sb2 Sm2 105.6(2) 7_545 3_445
Sm2 Sb2 Sm1 107.48(3) 3_455 7_545
Sm2 Sb2 Sm1 109.31(3) 7 7_545
Sm1 Sb2 Sm1 174.8(2) 3_455 7_545
Sm1 Sb2 Sm1 67.93(3) 7 7_545
Sm2 Sb2 Sm1 69.78(12) 7_545 7_545
Sm2 Sb2 Sm1 68.02(11) 3_445 7_545
Sm2 Sb2 Sm1 109.31(3) 3_455 3_445
Sm2 Sb2 Sm1 107.48(3) 7 3_445
Sm1 Sb2 Sm1 67.93(3) 3_455 3_445
Sm1 Sb2 Sm1 174.8(2) 7 3_445
Sm2 Sb2 Sm1 68.02(11) 7_545 3_445
Sm2 Sb2 Sm1 69.78(12) 3_445 3_445
Sm1 Sb2 Sm1 106.9(2) 7_545 3_445
Sm4 O1 Sm3 121.0(2) . 3_445
Sm4 O1 Sm3 121.0(2) . 3_455
Sm3 O1 Sm3 116.9(4) 3_445 3_455
Sm3 O2 Sm2 110.8(2) . 3
Sm3 O2 Sm2 110.8(2) . 3_545
Sm2 O2 Sm2 115.5(4) 3 3_545
Sm3 O2 Sm1 114.0(4) . .
Sm2 O2 Sm1 102.6(2) 3 .
Sm2 O2 Sm1 102.6(2) 3_545 .
Sm4 O4 Sm4 116.1(4) 3_445 3_455
Sm4 O4 Sm3 117.8(2) 3_445 5_656
Sm4 O4 Sm3 117.8(2) 3_455 5_656
Sm4 O4 Sm4 98.9(2) 3_445 5_656
Sm4 O4 Sm4 98.9(2) 3_455 5_656
Sm3 O4 Sm4 101.2(3) 5_656 5_656
Sm1 O3 Sm1 116.0(4) 3_445 3_455
Sm1 O3 Sm2 106.2(3) 3_445 .
Sm1 O3 Sm2 106.2(3) 3_455 .
Sm1 O3 Sm1 104.8(3) 3_445 5_655
Sm1 O3 Sm1 104.8(3) 3_455 5_655
Sm2 O3 Sm1 119.3(4) . 5_655

loop_
_geom_bond_atom_site_label_1
_geom_bond_atom_site_label_2
_geom_bond_distance
_geom_bond_site_symmetry_2
Sm1 O3 2.277(5) 3
Sm1 O3 2.277(5) 3_545
Sm1 O3 2.300(10) 5_655
Sm1 O2 2.381(8) .
Sm1 Sb2 3.349(5) 3_545
Sm1 Sb2 3.349(4) 7
Sm1 Sb1 3.5394(13) 3
Sm1 Sb1 3.5394(13) 3_545
Sm1 Sb2 3.558(5) 7_545
Sm1 Sb2 3.558(5) 3
Sm1 Sm1 3.6275(16) 7_645
Sm1 Sm1 3.6275(16) 7_655
Sm2 O3 2.277(9) .
Sm2 O2 2.284(5) 3_445
Sm2 O2 2.284(5) 3_455
Sm2 Sb2 3.292(5) 3_545
Sm2 Sb2 3.292(5) 7
Sm2 Sb1 3.4381(13) 3
Sm2 Sb1 3.4381(13) 3_545
Sm2 Sb2 3.504(5) 7_545
Sm2 Sb2 3.504(5) 3
Sm2 Sm1 3.6414(10) 3_445
Sm2 Sm1 3.6414(10) 3_455
Sm2 Sm3 3.7320(12) 3_455
Sm3 O2 2.249(10) .
Sm3 O1 2.267(5) 3
Sm3 O1 2.267(5) 3_545
Sm3 O4 2.358(9) 5_656
Sm3 Sb1 3.3029(12) 3_545
Sm3 Sb1 3.3029(12) 3
Sm3 Sm2 3.7320(12) 3_545
Sm3 Sm2 3.7320(13) 3
Sm3 Sm4 3.7382(14) .
Sm3 Sm3 3.8629(8) 1_565
Sm3 Sm3 3.8629(8) 1_545
Sm4 O1 2.259(9) .
Sm4 O4 2.276(5) 3
Sm4 O4 2.276(5) 3_545
Sm4 O4 2.477(8) 5_656
Sm4 Sb1 3.2634(13) 3_545
Sm4 Sb1 3.2634(13) 3
Sm4 Sm4 3.6126(15) 7_656
Sm4 Sm4 3.6126(15) 7_646
Sm4 Sm4 3.8629(8) 1_565
Sm4 Sm4 3.8629(8) 1_545
Sm4 Sm3 3.9388(12) 3_445
Sb1 Sm4 3.2634(13) 3_455
Sb1 Sm4 3.2634(13) 3_445
Sb1 Sm3 3.3029(12) 3_455
Sb1 Sm3 3.3029(12) 3_445
Sb1 Sm2 3.4381(13) 3_445
Sb1 Sm2 3.4381(13) 3_455
Sb1 Sm1 3.5394(13) 3_445
Sb1 Sm1 3.5394(13) 3_455
Sb2 Sm2 3.292(5) 3_455
Sb2 Sm2 3.292(5) 7
Sb2 Sm1 3.349(4) 3_455
Sb2 Sm1 3.349(4) 7
Sb2 Sm2 3.504(5) 7_545
Sb2 Sm2 3.504(5) 3_445
Sb2 Sm1 3.558(5) 7_545
Sb2 Sm1 3.558(5) 3_445
O1 Sm3 2.267(5) 3_445
O1 Sm3 2.267(5) 3_455
O2 Sm2 2.284(5) 3
O2 Sm2 2.284(5) 3_545
O4 Sm4 2.276(5) 3_445
O4 Sm4 2.276(5) 3_455
O4 Sm3 2.358(9) 5_656
O4 Sm4 2.477(8) 5_656
O3 Sm1 2.277(5) 3_445
O3 Sm1 2.277(5) 3_455
O3 Sm1 2.300(10) 5_655
